data_2241873
loop_
_publ_author_name
'Weil, Matthias'
'Shirkhanlou, Mahdi'

_publ_section_title
;
 Crystal structure of Sr~5~Te~4~O~12~(OH)~2~, the first basic strontium
 oxotellurate(IV)
;
_journal_coeditor_code HB7619
_journal_issue 11
_journal_name_full 'Acta Crystallographica Section E'
_journal_page_first 1532
_journal_page_last 1535
_journal_paper_doi 10.1107/S2056989016015577
_journal_volume 72
_journal_year 2016
_chemical_formula_iupac 'Sr5 Te4 O12 (O H)2'
_chemical_formula_moiety 'H2 O14 Sr5 Te4'
_chemical_formula_sum 'H2 O14 Sr5 Te4'
_chemical_formula_weight 1174.52
_chemical_name_systematic
;
Pentastrontium tetrakis[oxotellurate(IV)] dihydroxide
;
_space_group_IT_number 5
_symmetry_cell_setting monoclinic
_symmetry_space_group_name_Hall 'C 2y'
_symmetry_space_group_name_H-M 'C 1 2 1'
_audit_creation_method SHELXL-2014/7
_cell_angle_alpha 90
_cell_angle_beta 107.542(4)
_cell_angle_gamma 90
_cell_formula_units_Z 2
_cell_length_a 16.0785(10)
_cell_length_b 5.7927(5)
_cell_length_c 8.9262(7)
_cell_measurement_reflns_used 2028
_cell_measurement_temperature 295(2)
_cell_measurement_theta_max 32.953
_cell_measurement_theta_min 4.238
_cell_volume 792.71(11)
_computing_cell_refinement
;
SAINT (Bruker, 2012)
;
_computing_data_collection
;
APEX2 (Bruker, 2012)
;
_computing_data_reduction
;
SAINT (Bruker, 2012)
;
_computing_molecular_graphics
;
ATOMS (Dowty, 2006)
;
_computing_publication_material
;
publCIF (Westrip, 2010)
;
_computing_structure_refinement
;
SHELXL2014 (Sheldrick, 2015)
;
_computing_structure_solution
;
SHELXS97 (Sheldrick, 2008)
;
_diffrn_ambient_temperature 295(2)
_diffrn_measured_fraction_theta_full 1.000
_diffrn_measured_fraction_theta_max 0.999
_diffrn_measurement_device_type 'Bruker APEXII CCD'
_diffrn_measurement_method '\w and \f scans'
_diffrn_radiation_type MoK\a
_diffrn_radiation_wavelength 0.71073
_diffrn_reflns_av_R_equivalents 0.0881
_diffrn_reflns_limit_h_max 21
_diffrn_reflns_limit_h_min -20
_diffrn_reflns_limit_k_max 7
_diffrn_reflns_limit_k_min -7
_diffrn_reflns_limit_l_max 11
_diffrn_reflns_limit_l_min -11
_diffrn_reflns_number 12913
_diffrn_reflns_theta_full 25.242
_diffrn_reflns_theta_max 27.991
_diffrn_reflns_theta_min 2.393
_diffrn_standards_number 0
_exptl_absorpt_coefficient_mu 23.993
_exptl_absorpt_correction_T_max 0.7954
_exptl_absorpt_correction_T_min 0.0985
_exptl_absorpt_correction_type multi-scan
_exptl_absorpt_process_details
;
(<i>SADABS</i>; Bruker, 2012)
;
_exptl_crystal_colour colourless
_exptl_crystal_density_diffrn 4.921
_exptl_crystal_description plate
_exptl_crystal_F_000 1024
_exptl_crystal_size_max 0.18
_exptl_crystal_size_mid 0.06
_exptl_crystal_size_min 0.01
_refine_diff_density_max 2.311
_refine_diff_density_min -1.775
_refine_ls_abs_structure_details
;
Refined as an inversion twin
;
_refine_ls_abs_structure_Flack 0.058(18)
_refine_ls_extinction_method none
_refine_ls_goodness_of_fit_ref 1.019
_refine_ls_hydrogen_treatment undef
_refine_ls_matrix_type full
_refine_ls_number_parameters 71
_refine_ls_number_reflns 1914
_refine_ls_number_restraints 1
_refine_ls_restrained_S_all 1.019
_refine_ls_R_factor_all 0.0816
_refine_ls_R_factor_gt 0.0418
_refine_ls_shift/su_max 0.000
_refine_ls_shift/su_mean 0.000
_refine_ls_structure_factor_coef Fsqd
_refine_ls_weighting_details 'w=1/[\s^2^(Fo^2^)+(0.0236P)^2^+0.7139P] where P=(Fo^2^+2Fc^2^)/3'
_refine_ls_weighting_scheme calc
_refine_ls_wR_factor_gt 0.0750
_refine_ls_wR_factor_ref 0.0851
_reflns_number_gt 1319
_reflns_number_total 1914
_reflns_threshold_expression 'I > 2\s(I)'
_cod_data_source_file hb7619sup1.cif
_cod_data_source_block I
_cod_original_sg_symbol_H-M 'C 2'
_cod_database_code 2241873
_cod_database_fobs_code 2241873
_shelx_space_group_comment
;
The symmetry employed for this shelxl refinement is uniquely defined
by the following loop, which should always be used as a source of
symmetry information in preference to the above space-group names.
They are only intended as comments.
;
_shelx_estimated_absorpt_t_min 0.099
_shelx_estimated_absorpt_t_max 0.795

loop_
_space_group_symop_operation_xyz
'x, y, z'
'-x, y, -z'
'x+1/2, y+1/2, z'
'-x+1/2, y+1/2, -z'

_cod_depositor_comments
;
 Marking attached hydrogen atoms.

 Antanas Vaitkus,
 2017-03-21
;

loop_
_atom_site_type_symbol
_atom_site_label
_atom_site_fract_x
_atom_site_fract_y
_atom_site_fract_z
_atom_site_U_iso_or_equiv
_atom_site_adp_type
_atom_site_calc_flag
_atom_site_occupancy
_atom_site_attached_hydrogens
Sr Sr1 0.16911(10) 0.0360(4) 0.4988(2) 0.0097(5) Uani d 1 0
Sr Sr2 0.0000 0.5471(4) 0.5000 0.0094(8) Uani d 1 0
Sr Sr3 0.27399(11) 0.0613(2) 0.1447(2) 0.0071(5) Uani d 1 0
Te Te1 0.10820(7) 0.52512(19) 0.16455(15) 0.0081(3) Uani d 1 0
Te Te2 -0.05011(7) 0.0246(2) 0.17800(14) 0.0091(3) Uani d 1 0
O O1 -0.0998(7) -0.1557(19) 0.3050(14) 0.015(3) Uiso d 1 0
O O2 0.2040(8) 0.3491(18) 0.2785(14) 0.017(3) Uiso d 1 0
O O3 0.0218(7) 0.2152(19) 0.3350(14) 0.013(3) Uiso d 1 0
O O4 -0.1423(7) 0.2229(19) 0.0869(14) 0.018(3) Uiso d 1 0
O O5 0.0964(7) 0.7088(19) 0.3320(14) 0.017(3) Uiso d 1 0
O O6 0.1651(7) 0.7327(19) 0.0690(14) 0.014(3) Uiso d 1 0
O O7 0.1881(7) 0.4343(18) 0.5881(13) 0.017(3) Uiso d 1 1

loop_
_atom_site_aniso_label
_atom_site_aniso_U_11
_atom_site_aniso_U_22
_atom_site_aniso_U_33
_atom_site_aniso_U_12
_atom_site_aniso_U_13
_atom_site_aniso_U_23
Sr1 0.0090(8) 0.0107(11) 0.0086(10) -0.0015(8) 0.0013(7) -0.0017(9)
Sr2 0.0108(13) 0.006(2) 0.0134(14) 0.000 0.0063(10) 0.000
Sr3 0.0055(8) 0.0035(13) 0.0127(10) -0.0001(7) 0.0036(6) -0.0012(9)
Te1 0.0066(6) 0.0084(8) 0.0087(6) 0.0003(6) 0.0014(4) 0.0000(6)
Te2 0.0092(6) 0.0062(7) 0.0126(7) -0.0013(7) 0.0041(4) -0.0024(8)

loop_
_atom_type_symbol
_atom_type_description
_atom_type_scat_dispersion_real
_atom_type_scat_dispersion_imag
_atom_type_scat_source
O O 0.0106 0.0060 'International Tables Vol C Tables 4.2.6.8 and 6.1.1.4'
Sr Sr -1.5307 3.2498 'International Tables Vol C Tables 4.2.6.8 and 6.1.1.4'
Te Te -0.5308 1.6751 'International Tables Vol C Tables 4.2.6.8 and 6.1.1.4'
H H 0.0000 0.0000 'International Tables Vol C Tables 4.2.6.8 and 6.1.1.4'

loop_
_geom_angle_atom_site_label_1
_geom_angle_atom_site_label_2
_geom_angle_atom_site_label_3
_geom_angle_site_symmetry_1
_geom_angle_site_symmetry_3
_geom_angle
_geom_angle_publ_flag
O7 Sr1 O5 . 1_545 156.1(4) ?
O7 Sr1 O1 . 2_556 102.8(4) ?
O5 Sr1 O1 1_545 2_556 81.8(4) ?
O7 Sr1 O3 . . 79.0(4) ?
O5 Sr1 O3 1_545 . 77.4(4) ?
O1 Sr1 O3 2_556 . 92.7(4) ?
O7 Sr1 O2 . 4_546 98.7(4) ?
O5 Sr1 O2 1_545 4_546 105.0(4) ?
O1 Sr1 O2 2_556 4_546 72.8(4) ?
O3 Sr1 O2 . 4_546 164.5(4) ?
O7 Sr1 O7 . 4_546 105.5(3) ?
O5 Sr1 O7 1_545 4_546 87.0(4) ?
O1 Sr1 O7 2_556 4_546 132.6(4) ?
O3 Sr1 O7 . 4_546 129.5(4) ?
O2 Sr1 O7 4_546 4_546 65.9(4) ?
O7 Sr1 O2 . . 65.9(4) ?
O5 Sr1 O2 1_545 . 103.2(4) ?
O1 Sr1 O2 2_556 . 162.2(4) ?
O3 Sr1 O2 . . 72.1(3) ?
O2 Sr1 O2 4_546 . 121.1(2) ?
O7 Sr1 O2 4_546 . 65.2(3) ?
O3 Sr2 O3 . 2_556 80.0(5) ?
O3 Sr2 O1 . 2_566 136.6(4) ?
O3 Sr2 O1 2_556 2_566 106.2(3) ?
O3 Sr2 O1 . 1_565 106.2(3) ?
O3 Sr2 O1 2_556 1_565 136.6(4) ?
O1 Sr2 O1 2_566 1_565 98.0(5) ?
O3 Sr2 O5 . . 74.2(3) ?
O3 Sr2 O5 2_556 . 144.8(4) ?
O1 Sr2 O5 2_566 . 78.3(4) ?
O1 Sr2 O5 1_565 . 74.7(3) ?
O3 Sr2 O5 . 2_556 144.8(4) ?
O3 Sr2 O5 2_556 2_556 74.2(3) ?
O1 Sr2 O5 2_566 2_556 74.7(3) ?
O1 Sr2 O5 1_565 2_556 78.3(4) ?
O5 Sr2 O5 . 2_556 138.3(5) ?
O3 Sr2 O7 . 2_556 89.3(3) ?
O3 Sr2 O7 2_556 2_556 71.0(3) ?
O1 Sr2 O7 2_566 2_556 133.8(3) ?
O1 Sr2 O7 1_565 2_556 66.2(3) ?
O5 Sr2 O7 . 2_556 131.1(3) ?
O5 Sr2 O7 2_556 2_556 60.0(3) ?
O3 Sr2 O7 . . 71.0(3) ?
O3 Sr2 O7 2_556 . 89.3(3) ?
O1 Sr2 O7 2_566 . 66.2(3) ?
O1 Sr2 O7 1_565 . 133.8(3) ?
O5 Sr2 O7 . . 60.0(3) ?
O5 Sr2 O7 2_556 . 131.1(3) ?
O7 Sr2 O7 2_556 . 154.5(4) ?
O7 Sr3 O2 4_546 . 75.2(4) ?
O7 Sr3 O4 4_546 3_545 88.5(4) ?
O2 Sr3 O4 . 3_545 163.7(4) ?
O7 Sr3 O6 4_546 1_545 89.0(4) ?
O2 Sr3 O6 . 1_545 104.7(4) ?
O4 Sr3 O6 3_545 1_545 74.3(3) ?
O7 Sr3 O6 4_546 4_545 144.4(4) ?
O2 Sr3 O6 . 4_545 114.8(4) ?
O4 Sr3 O6 3_545 4_545 78.7(4) ?
O6 Sr3 O6 1_545 4_545 118.4(3) ?
O7 Sr3 O4 4_546 2 142.3(4) ?
O2 Sr3 O4 . 2 76.6(4) ?
O4 Sr3 O4 3_545 2 117.8(3) ?
O6 Sr3 O4 1_545 2 74.4(3) ?
O6 Sr3 O4 4_545 2 71.3(3) ?
O7 Sr3 O1 4_546 3 74.3(4) ?
O2 Sr3 O1 . 3 73.4(4) ?
O4 Sr3 O1 3_545 3 102.8(3) ?
O6 Sr3 O1 1_545 3 163.2(4) ?
O6 Sr3 O1 4_545 3 76.3(3) ?
O4 Sr3 O1 2 3 120.2(3) ?
O6 Te1 O2 . . 99.4(4) y
O6 Te1 O5 . . 100.3(5) y
O2 Te1 O5 . . 98.0(5) y
O4 Te2 O3 . . 101.1(5) y
O4 Te2 O1 . . 100.3(5) y
O3 Te2 O1 . . 98.8(5) y
Te2 O1 Sr1 . 2_556 121.0(5) ?
Te2 O1 Sr2 . 1_545 118.5(5) ?
Sr1 O1 Sr2 2_556 1_545 97.7(4) ?
Te2 O1 Sr3 . 3_445 114.2(5) ?
Sr1 O1 Sr3 2_556 3_445 102.3(4) ?
Sr2 O1 Sr3 1_545 3_445 99.6(4) ?
Te1 O2 Sr3 . . 121.2(6) ?
Te1 O2 Sr1 . 4_556 120.9(5) ?
Sr3 O2 Sr1 . 4_556 106.2(4) ?
Te1 O2 Sr1 . . 114.9(5) ?
Sr3 O2 Sr1 . . 96.6(3) ?
Sr1 O2 Sr1 4_556 . 90.5(4) ?
Te2 O3 Sr2 . . 136.3(5) ?
Te2 O3 Sr1 . . 115.9(5) ?
Sr2 O3 Sr1 . . 103.9(4) ?
Te2 O4 Sr3 . 3_455 142.8(6) ?
Te2 O4 Sr3 . 2 117.9(5) ?
Sr3 O4 Sr3 3_455 2 94.8(4) ?
Te1 O5 Sr1 . 1_565 139.9(6) ?
Te1 O5 Sr2 . . 117.8(5) ?
Sr1 O5 Sr2 1_565 . 100.5(4) ?
Te1 O6 Sr3 . 1_565 139.1(6) ?
Te1 O6 Sr3 . 4 115.9(5) ?
Sr3 O6 Sr3 1_565 4 95.7(4) ?
Sr3 O7 Sr1 4_556 . 126.0(5) ?
Sr3 O7 Sr1 4_556 4_556 103.7(4) ?
Sr1 O7 Sr1 . 4_556 98.5(4) ?
Sr3 O7 Sr2 4_556 . 97.4(4) ?
Sr1 O7 Sr2 . . 96.0(4) ?
Sr1 O7 Sr2 4_556 . 139.9(4) ?

loop_
_geom_bond_atom_site_label_1
_geom_bond_atom_site_label_2
_geom_bond_site_symmetry_2
_geom_bond_distance
_geom_bond_publ_flag
Sr1 O7 . 2.430(12) y
Sr1 O5 1_545 2.476(12) y
Sr1 O1 2_556 2.593(12) y
Sr1 O3 . 2.596(11) y
Sr1 O2 4_546 2.616(12) y
Sr1 O7 4_546 2.700(11) y
Sr1 O2 . 2.852(12) y
Sr2 O3 . 2.510(11) y
Sr2 O3 2_556 2.510(11) ?
Sr2 O1 2_566 2.624(12) y
Sr2 O1 1_565 2.624(11) ?
Sr2 O5 . 2.633(12) y
Sr2 O5 2_556 2.633(12) ?
Sr2 O7 2_556 2.960(11) ?
Sr2 O7 . 2.960(11) y
Sr3 O7 4_546 2.393(11) y
Sr3 O2 . 2.507(11) y
Sr3 O4 3_545 2.517(11) y
Sr3 O6 1_545 2.536(11) y
Sr3 O6 4_545 2.590(12) y
Sr3 O4 2 2.644(11) y
Sr3 O1 3 2.666(11) y
Te1 O6 . 1.865(11) y
Te1 O2 . 1.871(11) y
Te1 O5 . 1.890(12) y
Te2 O4 . 1.858(11) y
Te2 O3 . 1.882(11) y
Te2 O1 . 1.886(11) y
O7 O1 2_566 3.063(11) ?
O7 O2 . 2.893(12) ?
O7 O2 4_556 2.991(11) ?
O7 O5 . 2.808(12) ?

loop_
_geom_hbond_atom_site_label_D
_geom_hbond_atom_site_label_A
_geom_hbond_site_symmetry_A
_geom_hbond_distance_DA
O7 O5 . 2.808(12)
O7 O2 . 2.893(12)
O7 O2 4_556 2.991(11)
O7 O1 2_566 3.063(11)
